data_7215405
loop_
_publ_author_name
'Wang, Wei-Nan'
'Sun, Zhen-Gang'
'Zhu, Yan-Yu'
'Dong, Da-Peng'
'Li, Jing'
'Tong, Fei'
'Huang, Cui-Ying'
'Chen, Kai'
'Li, Chao'
'Jiao, Cheng-Qi'
'Wang, Cheng-Lin'

_publ_section_title
;
 Hydrothermal synthesis, structures, and luminescent properties of four
 new zinc(ii) diphosphonate hybrids with mixed ligands
;
_journal_issue 20
_journal_name_full CrystEngComm
_journal_page_first 6099
_journal_paper_doi 10.1039/c1ce05291h
_journal_volume 13
_journal_year 2011
_chemical_formula_sum 'C8 H9.5 N O7.5 P2 Zn'
_chemical_formula_weight 366.98
_chemical_name_systematic
;
?
;
_space_group_IT_number 52
_symmetry_cell_setting orthorhombic
_symmetry_space_group_name_Hall '-P 2a 2bc'
_symmetry_space_group_name_H-M 'P n n a'
_atom_sites_solution_hydrogens geom
_atom_sites_solution_primary direct
_atom_sites_solution_secondary difmap
_audit_creation_method SHELXL-97
_cell_angle_alpha 90.00
_cell_angle_beta 90.00
_cell_angle_gamma 90.00
_cell_formula_units_Z 8
_cell_length_a 7.5131(7)
_cell_length_b 18.2935(18)
_cell_length_c 18.7247(18)
_cell_measurement_reflns_used 4565
_cell_measurement_temperature 295(2)
_cell_measurement_theta_max 28.16
_cell_measurement_theta_min 2.92
_cell_volume 2573.5(4)
_computing_cell_refinement 'Bruker SMART'
_computing_data_collection 'Bruker SMART'
_computing_data_reduction 'Bruker SHELXTL'
_computing_molecular_graphics 'Bruker SHELXTL'
_computing_publication_material 'Bruker SHELXTL'
_computing_structure_refinement 'SHELXL-97 (Sheldrick, 1997)'
_computing_structure_solution 'SHELXS-97 (Sheldrick, 1990)'
_diffrn_ambient_temperature 295(2)
_diffrn_measured_fraction_theta_full 1.000
_diffrn_measured_fraction_theta_max 1.000
_diffrn_measurement_device_type 'Smart Apex II CCD'
_diffrn_measurement_method 'omega scans'
_diffrn_radiation_monochromator graphite
_diffrn_radiation_source 'fine-focus sealed tube'
_diffrn_radiation_type MoK\a
_diffrn_radiation_wavelength 0.71073
_diffrn_reflns_av_R_equivalents 0.0295
_diffrn_reflns_av_sigmaI/netI 0.0220
_diffrn_reflns_limit_h_max 9
_diffrn_reflns_limit_h_min -9
_diffrn_reflns_limit_k_max 22
_diffrn_reflns_limit_k_min -22
_diffrn_reflns_limit_l_max 23
_diffrn_reflns_limit_l_min -13
_diffrn_reflns_number 13377
_diffrn_reflns_theta_full 26.50
_diffrn_reflns_theta_max 26.50
_diffrn_reflns_theta_min 2.18
_diffrn_standards_decay_% 0
_diffrn_standards_interval_count 0
_diffrn_standards_interval_time 0
_diffrn_standards_number 0
_exptl_absorpt_coefficient_mu 2.189
_exptl_absorpt_correction_T_max 0.7264
_exptl_absorpt_correction_T_min 0.6552
_exptl_absorpt_correction_type empirical
_exptl_absorpt_process_details sadabs
_exptl_crystal_colour colourless
_exptl_crystal_density_diffrn 1.894
_exptl_crystal_density_method 'not measured'
_exptl_crystal_description block
_exptl_crystal_F_000 1476
_exptl_crystal_size_max 0.21
_exptl_crystal_size_mid 0.17
_exptl_crystal_size_min 0.16
_refine_diff_density_max 0.632
_refine_diff_density_min -0.381
_refine_diff_density_rms 0.079
_refine_ls_extinction_method none
_refine_ls_goodness_of_fit_ref 1.044
_refine_ls_hydrogen_treatment constr
_refine_ls_matrix_type full
_refine_ls_number_parameters 178
_refine_ls_number_reflns 2680
_refine_ls_number_restraints 0
_refine_ls_restrained_S_all 1.044
_refine_ls_R_factor_all 0.0351
_refine_ls_R_factor_gt 0.0288
_refine_ls_shift/su_max 0.001
_refine_ls_shift/su_mean 0.000
_refine_ls_structure_factor_coef Fsqd
_refine_ls_weighting_details 'calc w=1/[\s^2^(Fo^2^)+(0.0430P)^2^+2.3065P] where P=(Fo^2^+2Fc^2^)/3'
_refine_ls_weighting_scheme calc
_refine_ls_wR_factor_gt 0.0769
_refine_ls_wR_factor_ref 0.0805
_reflns_number_gt 2313
_reflns_number_total 2680
_reflns_threshold_expression >2sigma(I)
_cod_data_source_file c1ce05291h.txt
_cod_data_source_block szg156
_cod_depositor_comments
;
The following automatic conversions were performed:

'_symmetry_cell_setting' value 'Orthorhombic' changed to
'orthorhombic' according to
/usr/data/users/saulius/automatic-downloads/retrospective/RSC/lib/dictionaries/cif_core.dic
dictionary named 'cif_core.dic' version 2.4.2 from 2011-04-26.

Automatic conversion script
Id: cif_fix_values 2281 2013-09-26 08:29:07Z andrius 
;
_cod_original_sg_symbol_H-M Pnna
_cod_original_formula_sum 'C8 H9.50 N O7.50 P2 Zn'
_cod_database_code 7215405

loop_
_symmetry_equiv_pos_as_xyz
'x, y, z'
'-x+1/2, -y, z'
'-x+1/2, y+1/2, -z+1/2'
'x, -y+1/2, -z+1/2'
'-x, -y, -z'
'x-1/2, y, -z'
'x-1/2, -y-1/2, z-1/2'
'-x, y-1/2, z-1/2'

loop_
_atom_site_label
_atom_site_type_symbol
_atom_site_fract_x
_atom_site_fract_y
_atom_site_fract_z
_atom_site_U_iso_or_equiv
_atom_site_adp_type
_atom_site_occupancy
_atom_site_symmetry_multiplicity
_atom_site_calc_flag
_atom_site_refinement_flags
Zn1 Zn 0.7500 0.0000 0.27772(2) 0.01931(12) Uani 1 2 d S
Zn2 Zn 0.89735(6) 0.2500 0.2500 0.02412(13) Uani 1 2 d S
P1 P 0.78114(9) 0.12843(3) 0.15118(3) 0.01935(15) Uani 1 1 d .
P2 P 1.09754(8) 0.09941(3) 0.24440(4) 0.01939(16) Uani 1 1 d .
O1 O 0.7587(3) 0.20674(9) 0.17418(11) 0.0281(4) Uani 1 1 d .
O2 O 0.7215(3) 0.12517(11) 0.07098(10) 0.0345(5) Uani 1 1 d .
H2D H 0.7394 0.0823 0.0549 0.052 Uiso 1 1 d R
O3 O 0.6847(2) 0.07216(9) 0.19491(10) 0.0240(4) Uani 1 1 d .
O4 O 1.0268(2) 0.02857(9) 0.27484(9) 0.0215(4) Uani 1 1 d .
O5 O 1.0402(3) 0.16816(10) 0.28232(10) 0.0277(4) Uani 1 1 d .
O6 O 1.3047(2) 0.09787(11) 0.24246(12) 0.0347(5) Uani 1 1 d .
H6B H 1.3408 0.0553 0.2536 0.052 Uiso 1 1 d R
O7 O 1.0313(3) 0.03163(9) 0.11988(10) 0.0271(4) Uani 1 1 d .
O1W O 0.2500 1.0000 0.00682(14) 0.0332(6) Uani 1 2 d S
H1WB H 0.2913 1.0288 0.0383 0.050 Uiso 0.50 1 d PR
N1 N 0.6855(3) 0.06896(13) 0.36500(12) 0.0287(5) Uani 1 1 d .
C1 C 1.0185(3) 0.10385(12) 0.15161(13) 0.0204(5) Uani 1 1 d .
C2 C 1.1297(4) 0.15676(16) 0.10661(16) 0.0344(7) Uani 1 1 d .
H2A H 1.0846 0.1577 0.0586 0.052 Uiso 1 1 d R
H2B H 1.1229 0.2049 0.1268 0.052 Uiso 1 1 d R
H2C H 1.2515 0.1408 0.1061 0.052 Uiso 1 1 d R
C3 C 0.7150(4) 0.03633(18) 0.42915(15) 0.0353(7) Uani 1 1 d .
C4 C 0.6186(4) 0.13597(16) 0.3640(2) 0.0413(8) Uani 1 1 d .
H4A H 0.5979 0.1589 0.3187 0.050 Uiso 1 1 d R
C5 C 0.5783(6) 0.1744(2) 0.4266(2) 0.0621(12) Uani 1 1 d .
H5A H 0.5287 0.2227 0.4242 0.074 Uiso 1 1 d R
C6 C 0.6080(5) 0.1426(3) 0.4907(2) 0.0700(14) Uani 1 1 d .
H6A H 0.5809 0.1686 0.5339 0.084 Uiso 1 1 d R
C7 C 0.6787(5) 0.0720(2) 0.49440(17) 0.0544(11) Uani 1 1 d .
C8 C 0.7168(6) 0.0335(3) 0.55920(18) 0.0760(17) Uani 1 1 d .
H8A H 0.6859 0.0641 0.5990 0.114 Uiso 1 1 d R

loop_
_atom_site_aniso_label
_atom_site_aniso_U_11
_atom_site_aniso_U_22
_atom_site_aniso_U_33
_atom_site_aniso_U_23
_atom_site_aniso_U_13
_atom_site_aniso_U_12
Zn1 0.0199(2) 0.0212(2) 0.0169(2) 0.000 0.000 -0.00030(16)
Zn2 0.0279(2) 0.0146(2) 0.0299(3) -0.00510(17) 0.000 0.000
P1 0.0251(3) 0.0144(3) 0.0185(3) -0.0001(2) -0.0040(2) 0.0011(2)
P2 0.0173(3) 0.0159(3) 0.0250(4) -0.0003(2) -0.0010(3) 0.0005(2)
O1 0.0333(10) 0.0166(9) 0.0345(11) -0.0043(8) -0.0100(8) 0.0035(8)
O2 0.0523(13) 0.0282(10) 0.0230(10) -0.0008(8) -0.0131(9) 0.0045(9)
O3 0.0211(9) 0.0225(9) 0.0285(10) 0.0041(7) -0.0019(8) 0.0010(7)
O4 0.0198(9) 0.0190(8) 0.0258(9) 0.0036(7) -0.0034(7) -0.0012(7)
O5 0.0315(10) 0.0217(9) 0.0300(10) -0.0048(8) -0.0050(8) 0.0056(8)
O6 0.0176(10) 0.0255(10) 0.0610(14) 0.0046(9) -0.0010(9) -0.0002(8)
O7 0.0359(11) 0.0198(9) 0.0256(10) -0.0060(7) 0.0085(8) 0.0026(8)
O1W 0.0458(17) 0.0337(15) 0.0200(14) 0.000 0.000 0.0022(13)
N1 0.0274(12) 0.0330(13) 0.0258(12) -0.0078(10) 0.0050(10) -0.0101(10)
C1 0.0268(13) 0.0143(11) 0.0200(12) -0.0006(9) 0.0041(10) 0.0001(9)
C2 0.0419(18) 0.0281(14) 0.0333(16) 0.0030(12) 0.0130(13) -0.0064(13)
C3 0.0293(16) 0.0547(19) 0.0219(14) -0.0061(13) 0.0040(11) -0.0209(14)
C4 0.0395(17) 0.0300(16) 0.054(2) -0.0142(14) 0.0179(15) -0.0108(13)
C5 0.064(3) 0.049(2) 0.073(3) -0.033(2) 0.034(2) -0.0194(18)
C6 0.068(3) 0.082(3) 0.060(3) -0.050(2) 0.036(2) -0.035(2)
C7 0.047(2) 0.090(3) 0.0270(17) -0.0236(18) 0.0125(15) -0.037(2)
C8 0.074(3) 0.131(4) 0.0222(17) -0.0189(19) 0.0116(19) -0.051(3)

loop_
_atom_type_symbol
_atom_type_description
_atom_type_scat_dispersion_real
_atom_type_scat_dispersion_imag
_atom_type_scat_source
C C 0.0033 0.0016 'International Tables Vol C Tables 4.2.6.8 and 6.1.1.4'
H H 0.0000 0.0000 'International Tables Vol C Tables 4.2.6.8 and 6.1.1.4'
N N 0.0061 0.0033 'International Tables Vol C Tables 4.2.6.8 and 6.1.1.4'
O O 0.0106 0.0060 'International Tables Vol C Tables 4.2.6.8 and 6.1.1.4'
P P 0.1023 0.0942 'International Tables Vol C Tables 4.2.6.8 and 6.1.1.4'
Zn Zn 0.2839 1.4301 'International Tables Vol C Tables 4.2.6.8 and 6.1.1.4'

loop_
_geom_angle_atom_site_label_1
_geom_angle_atom_site_label_2
_geom_angle_atom_site_label_3
_geom_angle
_geom_angle_site_symmetry_1
_geom_angle_site_symmetry_3
O3 Zn1 O3 84.49(10) 2_655 .
O3 Zn1 N1 177.31(8) 2_655 .
O3 Zn1 N1 98.17(8) . .
O3 Zn1 N1 98.17(8) 2_655 2_655
O3 Zn1 N1 177.31(8) . 2_655
N1 Zn1 N1 79.17(13) . 2_655
O3 Zn1 O4 93.14(7) 2_655 2_655
O3 Zn1 O4 84.72(7) . 2_655
N1 Zn1 O4 86.73(8) . 2_655
N1 Zn1 O4 95.50(8) 2_655 2_655
O3 Zn1 O4 84.72(7) 2_655 .
O3 Zn1 O4 93.14(7) . .
N1 Zn1 O4 95.50(8) . .
N1 Zn1 O4 86.73(8) 2_655 .
O4 Zn1 O4 177.12(9) 2_655 .
O1 Zn2 O1 114.69(12) . 4
O1 Zn2 O5 112.69(8) . 4
O1 Zn2 O5 102.22(8) 4 4
O1 Zn2 O5 102.22(8) . .
O1 Zn2 O5 112.69(8) 4 .
O5 Zn2 O5 112.77(12) 4 .
O3 P1 O1 116.25(11) . .
O3 P1 O2 110.99(11) . .
O1 P1 O2 106.15(11) . .
O3 P1 C1 107.32(11) . .
O1 P1 C1 109.88(11) . .
O2 P1 C1 105.77(12) . .
O5 P2 O4 115.92(11) . .
O5 P2 O6 108.16(11) . .
O4 P2 O6 110.15(10) . .
O5 P2 C1 108.44(11) . .
O4 P2 C1 106.29(10) . .
O6 P2 C1 107.57(12) . .
P1 O1 Zn2 122.69(11) . .
P1 O2 H2D 109.2 . .
P1 O3 Zn1 136.28(11) . .
P2 O4 Zn1 123.98(10) . .
P2 O5 Zn2 130.95(12) . .
P2 O6 H6B 109.3 . .
C4 N1 C3 118.7(3) . .
C4 N1 Zn1 128.8(2) . .
C3 N1 Zn1 112.49(19) . .
O7 C1 C2 108.3(2) . .
O7 C1 P2 108.98(16) . .
C2 C1 P2 111.81(19) . .
O7 C1 P1 106.55(16) . .
C2 C1 P1 111.85(18) . .
P2 C1 P1 109.16(13) . .
C1 C2 H2A 109.5 . .
C1 C2 H2B 109.5 . .
H2A C2 H2B 109.5 . .
C1 C2 H2C 109.5 . .
H2A C2 H2C 109.5 . .
H2B C2 H2C 109.5 . .
N1 C3 C7 122.0(3) . .
N1 C3 C3 117.92(17) . 2_655
C7 C3 C3 120.1(2) . 2_655
N1 C4 C5 122.4(4) . .
N1 C4 H4A 118.5 . .
C5 C4 H4A 119.1 . .
C6 C5 C4 119.4(4) . .
C6 C5 H5A 120.1 . .
C4 C5 H5A 120.5 . .
C5 C6 C7 120.3(3) . .
C5 C6 H6A 119.9 . .
C7 C6 H6A 119.9 . .
C6 C7 C3 117.2(4) . .
C6 C7 C8 124.9(4) . .
C3 C7 C8 117.9(4) . .
C8 C8 C7 122.1(2) 2_655 .
C8 C8 H8A 129.1 2_655 .
C7 C8 H8A 108.9 . .

loop_
_geom_bond_atom_site_label_1
_geom_bond_atom_site_label_2
_geom_bond_distance
_geom_bond_site_symmetry_2
Zn1 O3 2.0946(18) 2_655
Zn1 O3 2.0946(18) .
Zn1 N1 2.121(2) .
Zn1 N1 2.121(2) 2_655
Zn1 O4 2.1451(17) 2_655
Zn1 O4 2.1451(17) .
Zn2 O1 1.9305(18) .
Zn2 O1 1.9305(18) 4
Zn2 O5 1.9391(18) 4
Zn2 O5 1.9391(18) .
P1 O3 1.5016(18) .
P1 O1 1.5053(18) .
P1 O2 1.5683(19) .
P1 C1 1.839(3) .
P2 O5 1.5071(18) .
P2 O4 1.5122(17) .
P2 O6 1.5572(19) .
P2 C1 1.838(3) .
O2 H2D 0.8500 .
O6 H6B 0.8500 .
O7 C1 1.452(3) .
O1W H1WB 0.8500 .
N1 C4 1.325(4) .
N1 C3 1.360(4) .
C1 C2 1.531(3) .
C2 H2A 0.9601 .
C2 H2B 0.9599 .
C2 H2C 0.9600 .
C3 C7 1.412(4) .
C3 C3 1.429(7) 2_655
C4 C5 1.400(5) .
C4 H4A 0.9600 .
C5 C6 1.353(7) .
C5 H5A 0.9599 .
C6 C7 1.398(6) .
C6 H6A 0.9599 .
C7 C8 1.432(6) .
C8 C8 1.324(10) 2_655
C8 H8A 0.9601 .
